data_4101547
loop_
_publ_author_name
'Sartin, Matthew M'
'Boydston, Andrew J'
'Pagenkopf, Brian L'
'Bard, Allen J'

_publ_section_title
;
 Electrochemistry, spectroscopy, and electrogenerated chemiluminescence
 of silole-based chromophores.
;
_journal_issue 31
_journal_name_full 'Journal of the American Chemical Society'
_journal_page_first 10163
_journal_page_last 10170
_journal_paper_doi 10.1021/ja0618494
_journal_volume 128
_journal_year 2006
_chemical_formula_sum 'C46 H38 Si'
_chemical_formula_weight 618.85
_chemical_name_systematic
; 
 ? 
;
_space_group_IT_number 14
_symmetry_cell_setting monoclinic
_symmetry_space_group_name_Hall '-P 2ybc'
_symmetry_space_group_name_H-M 'P 1 21/c 1'
_atom_sites_solution_hydrogens geom
_atom_sites_solution_primary direct
_atom_sites_solution_secondary difmap
_audit_creation_method SHELXL-97
_cell_angle_alpha 90.00
_cell_angle_beta 102.654(1)
_cell_angle_gamma 90.00
_cell_formula_units_Z 4
_cell_length_a 10.7528(2)
_cell_length_b 20.0172(3)
_cell_length_c 16.6282(3)
_cell_measurement_temperature 153(2)
_cell_volume 3492.1(1)
_computing_cell_refinement 'Collect software, Nonius B.V. 1998'
_computing_data_collection 'Collect software, Nonius B.V. 1998'
_computing_data_reduction
;
DENZO and Scalepack (Otwinoski and Minor, 1997)
;
_computing_molecular_graphics 'XP SHELXTL/PC, Siemens Analytical'
_computing_structure_refinement 'XL SHELXTL/PC, Siemens Analytical'
_computing_structure_solution
;

SIR97 - Altomare A., Burla M.C., Camalli M., Cascarano G.L., Giacovazzo C., 
Guagliardi A., Moliterni A.G.G., Polidori G.,Spagna R.
;
_diffrn_ambient_temperature 153(2)
_diffrn_measured_fraction_theta_full 0.997
_diffrn_measured_fraction_theta_max 0.997
_diffrn_measurement_device_type 'Nonius Kappa CCD'
_diffrn_measurement_method \w-scans
_diffrn_radiation_monochromator graphite
_diffrn_radiation_source 'fine-focus sealed tube'
_diffrn_radiation_type MoK\a
_diffrn_radiation_wavelength 0.71073
_diffrn_reflns_av_R_equivalents 0.0555
_diffrn_reflns_av_sigmaI/netI 0.1061
_diffrn_reflns_limit_h_max 13
_diffrn_reflns_limit_h_min -13
_diffrn_reflns_limit_k_max 25
_diffrn_reflns_limit_k_min -25
_diffrn_reflns_limit_l_max 21
_diffrn_reflns_limit_l_min -21
_diffrn_reflns_number 14160
_diffrn_reflns_theta_full 27.48
_diffrn_reflns_theta_max 27.48
_diffrn_reflns_theta_min 3.00
_exptl_absorpt_coefficient_mu 0.099
_exptl_absorpt_correction_type none
_exptl_crystal_colour orange
_exptl_crystal_density_diffrn 1.177
_exptl_crystal_density_method 'not measured'
_exptl_crystal_description prisms
_exptl_crystal_F_000 1312
_exptl_crystal_size_max 0.24
_exptl_crystal_size_mid 0.20
_exptl_crystal_size_min 0.10
_refine_diff_density_max 0.304
_refine_diff_density_min -0.328
_refine_diff_density_rms 0.051
_refine_ls_extinction_coef 0.0070(7)
_refine_ls_extinction_expression Fc^*^=kFc[1+0.001xFc^2^\l^3^/sin(2\q)]^-1/4^
_refine_ls_extinction_method SHELXL
_refine_ls_goodness_of_fit_ref 0.996
_refine_ls_hydrogen_treatment mixed
_refine_ls_matrix_type full
_refine_ls_number_parameters 425
_refine_ls_number_reflns 7964
_refine_ls_number_restraints 0
_refine_ls_restrained_S_all 0.996
_refine_ls_R_factor_all 0.1254
_refine_ls_R_factor_gt 0.0523
_refine_ls_shift/su_max 0.047
_refine_ls_shift/su_mean 0.004
_refine_ls_structure_factor_coef Fsqd
_refine_ls_weighting_details 'calc w=1/[\s^2^(Fo^2^)+(0.0513P)^2^+0.7474P] where P=(Fo^2^+2Fc^2^)/3'
_refine_ls_weighting_scheme calc
_refine_ls_wR_factor_gt 0.1077
_refine_ls_wR_factor_ref 0.1309
_reflns_number_gt 4407
_reflns_number_total 7964
_reflns_threshold_expression >2sigma(I)
_cod_data_source_file ja0618494si20060526_051243.cif
_cod_data_source_block 7ab62f4
_cod_depositor_comments
;
The following automatic conversions were performed:
'_symmetry_cell_setting' value 'Monoclinic' changed to 'monoclinic'
according to '/home/saulius/struct/CIF-dictionaries/cif_core.dic'
dictionary named 'cif_core.dic' version 2.4.1 from 2010-06-29.

Automatic conversion script
Id: cif_fix_enum 1527 2010-12-29 10:47:43Z saulius 
;
_cod_original_sg_symbol_H-M P21/c
_cod_database_code 4101547

loop_
_symmetry_equiv_pos_as_xyz
'x, y, z'
'-x, y+1/2, -z+1/2'
'-x, -y, -z'
'x, -y-1/2, z-1/2'

loop_
_atom_site_label
_atom_site_type_symbol
_atom_site_fract_x
_atom_site_fract_y
_atom_site_fract_z
_atom_site_U_iso_or_equiv
_atom_site_adp_type
_atom_site_occupancy
_atom_site_symmetry_multiplicity
_atom_site_calc_flag
_atom_site_refinement_flags
Si1 Si 0.71817(5) 0.22279(3) 0.22264(3) 0.02492(16) Uani 1 1 d .
C2 C 0.65228(18) 0.30724(10) 0.24113(11) 0.0240(5) Uani 1 1 d .
C3 C 0.73239(17) 0.33487(9) 0.30841(11) 0.0230(4) Uani 1 1 d .
C4 C 0.84926(17) 0.29580(10) 0.34445(11) 0.0238(5) Uani 1 1 d .
C5 C 0.85681(18) 0.23266(10) 0.31370(12) 0.0247(5) Uani 1 1 d .
C6 C 0.59002(19) 0.16133(10) 0.22462(14) 0.0359(5) Uani 1 1 d .
H6A H 0.6196 0.1173 0.2154 0.054 Uiso 1 1 d R
H6B H 0.5679 0.1629 0.2775 0.054 Uiso 1 1 d R
H6C H 0.5164 0.1718 0.1823 0.054 Uiso 1 1 d R
C7 C 0.7837(2) 0.20992(11) 0.12941(13) 0.0374(6) Uani 1 1 d .
H7A H 0.8130 0.1647 0.1283 0.056 Uiso 1 1 d R
H7B H 0.7184 0.2184 0.0810 0.056 Uiso 1 1 d R
H7C H 0.8536 0.2400 0.1308 0.056 Uiso 1 1 d R
C8 C 0.51918(18) 0.32836(9) 0.21678(12) 0.0249(5) Uani 1 1 d .
H8 H 0.4895 0.3544 0.2573 0.030 Uiso 1 1 d R
C9 C 0.43082(18) 0.31647(9) 0.14663(11) 0.0235(4) Uani 1 1 d .
C10 C 0.29410(18) 0.32898(10) 0.14490(12) 0.0250(5) Uani 1 1 d .
C11 C 0.24261(19) 0.31298(10) 0.21289(12) 0.0293(5) Uani 1 1 d .
H11 H 0.2959 0.2915 0.2596 0.035 Uiso 1 1 d R
C12 C 0.1177(2) 0.32771(11) 0.21351(14) 0.0361(5) Uani 1 1 d .
H12 H 0.0840 0.3166 0.2607 0.043 Uiso 1 1 d R
C13 C 0.0402(2) 0.35845(11) 0.14624(15) 0.0384(6) Uani 1 1 d .
H13 H -0.0465 0.3694 0.1470 0.046 Uiso 1 1 d R
C14 C 0.0878(2) 0.37337(11) 0.07773(14) 0.0362(5) Uani 1 1 d .
H14 H 0.0340 0.3942 0.0307 0.043 Uiso 1 1 d R
C15 C 0.21360(19) 0.35833(10) 0.07676(13) 0.0294(5) Uani 1 1 d .
H15 H 0.2459 0.3678 0.0285 0.035 Uiso 1 1 d R
C16 C 0.46438(18) 0.29294(10) 0.06954(12) 0.0264(5) Uani 1 1 d .
C17 C 0.5652(2) 0.32170(11) 0.04168(13) 0.0351(5) Uani 1 1 d .
H17 H 0.6146 0.3564 0.0736 0.042 Uiso 1 1 d R
C18 C 0.5943(2) 0.30046(13) -0.03145(14) 0.0446(6) Uani 1 1 d .
H18 H 0.6638 0.3205 -0.0504 0.054 Uiso 1 1 d R
C19 C 0.5250(3) 0.25015(13) -0.07672(14) 0.0485(7) Uani 1 1 d .
H19 H 0.5452 0.2358 -0.1275 0.058 Uiso 1 1 d R
C20 C 0.4253(2) 0.22135(13) -0.05022(14) 0.0459(6) Uani 1 1 d .
H20 H 0.3775 0.1858 -0.0814 0.055 Uiso 1 1 d R
C21 C 0.3942(2) 0.24278(11) 0.02206(13) 0.0348(5) Uani 1 1 d .
H21 H 0.3229 0.2235 0.0398 0.042 Uiso 1 1 d R
C22 C 0.69881(18) 0.39660(10) 0.34829(12) 0.0245(5) Uani 1 1 d .
C23 C 0.66443(19) 0.45441(10) 0.30274(13) 0.0308(5) Uani 1 1 d .
H23 H 0.6683 0.4550 0.2456 0.037 Uiso 1 1 d R
C24 C 0.6247(2) 0.51089(11) 0.33860(15) 0.0398(6) Uani 1 1 d .
H24 H 0.6017 0.5506 0.3065 0.048 Uiso 1 1 d R
C25 C 0.6181(2) 0.51000(12) 0.42011(16) 0.0439(6) Uani 1 1 d .
H25 H 0.5895 0.5489 0.4446 0.053 Uiso 1 1 d R
C26 C 0.6533(2) 0.45348(12) 0.46682(15) 0.0417(6) Uani 1 1 d .
H26 H 0.6482 0.4533 0.5237 0.050 Uiso 1 1 d R
C27 C 0.69439(19) 0.39718(11) 0.43178(13) 0.0318(5) Uani 1 1 d .
H27 H 0.7205 0.3582 0.4649 0.038 Uiso 1 1 d R
C28 C 0.94612(18) 0.32566(10) 0.41268(12) 0.0259(5) Uani 1 1 d .
C29 C 0.99276(19) 0.39025(11) 0.40706(14) 0.0341(5) Uani 1 1 d .
H29 H 0.9667 0.4144 0.3563 0.041 Uiso 1 1 d R
C30 C 1.0766(2) 0.41869(12) 0.47344(15) 0.0414(6) Uani 1 1 d .
H30 H 1.1092 0.4629 0.4689 0.050 Uiso 1 1 d R
C31 C 1.1136(2) 0.38375(13) 0.54650(15) 0.0445(6) Uani 1 1 d .
H31 H 1.1696 0.4043 0.5928 0.053 Uiso 1 1 d R
C32 C 1.0702(2) 0.31962(12) 0.55293(14) 0.0377(6) Uani 1 1 d .
H32 H 1.0977 0.2950 0.6032 0.045 Uiso 1 1 d R
C33 C 0.98727(18) 0.29078(11) 0.48623(12) 0.0298(5) Uani 1 1 d .
H33 H 0.9562 0.2463 0.4906 0.036 Uiso 1 1 d R
C34 C 0.97294(19) 0.19283(10) 0.33712(12) 0.0266(5) Uani 1 1 d .
H34 H 1.0490 0.2170 0.3614 0.032 Uiso 1 1 d R
C35 C 0.98672(18) 0.12626(10) 0.32913(12) 0.0272(5) Uani 1 1 d .
C36 C 1.11321(18) 0.09337(10) 0.35321(12) 0.0283(5) Uani 1 1 d .
C37 C 1.22489(19) 0.12414(11) 0.34253(13) 0.0347(5) Uani 1 1 d .
H37 H 1.2197 0.1672 0.3166 0.042 Uiso 1 1 d R
C38 C 1.3427(2) 0.09295(12) 0.36824(14) 0.0412(6) Uani 1 1 d .
H38 H 1.4187 0.1151 0.3610 0.049 Uiso 1 1 d R
C39 C 1.3505(2) 0.03074(12) 0.40471(14) 0.0418(6) Uani 1 1 d .
H39 H 1.4322 0.0097 0.4225 0.050 Uiso 1 1 d R
C40 C 1.2412(2) -0.00070(12) 0.41472(14) 0.0401(6) Uani 1 1 d .
H40 H 1.2462 -0.0440 0.4401 0.048 Uiso 1 1 d R
C41 C 1.1240(2) 0.02970(11) 0.38874(13) 0.0349(5) Uani 1 1 d .
H41 H 1.0478 0.0074 0.3953 0.042 Uiso 1 1 d R
C42 C 0.87711(19) 0.07958(10) 0.30482(14) 0.0340(5) Uani 1 1 d .
C43 C 0.8624(2) 0.04167(12) 0.23256(17) 0.0522(7) Uani 1 1 d .
H43 H 0.9207 0.0486 0.1971 0.063 Uiso 1 1 d R
C44 C 0.7664(3) -0.00481(14) 0.2128(2) 0.0801(11) Uani 1 1 d .
H44 H 0.7535 -0.0294 0.1621 0.096 Uiso 1 1 d R
C45 C 0.6870(3) -0.01574(16) 0.2656(3) 0.0959(16) Uani 1 1 d .
H45 H 0.6219 -0.0493 0.2530 0.115 Uiso 1 1 d R
C46 C 0.7005(3) 0.02014(18) 0.3379(3) 0.0826(12) Uani 1 1 d .
H46 H 0.6438 0.0119 0.3740 0.099 Uiso 1 1 d R
C47 C 0.7962(2) 0.06821(13) 0.35713(17) 0.0519(7) Uani 1 1 d .
H47 H 0.8071 0.0937 0.4071 0.062 Uiso 1 1 d R

loop_
_atom_site_aniso_label
_atom_site_aniso_U_11
_atom_site_aniso_U_22
_atom_site_aniso_U_33
_atom_site_aniso_U_23
_atom_site_aniso_U_13
_atom_site_aniso_U_12
Si1 0.0260(3) 0.0214(3) 0.0267(3) -0.0014(2) 0.0044(2) -0.0001(2)
C2 0.0269(11) 0.0235(11) 0.0212(11) 0.0043(9) 0.0048(8) -0.0008(9)
C3 0.0253(11) 0.0202(11) 0.0238(11) 0.0010(8) 0.0062(8) -0.0020(9)
C4 0.0234(11) 0.0248(11) 0.0235(11) 0.0008(9) 0.0058(8) -0.0035(9)
C5 0.0252(11) 0.0219(11) 0.0274(11) 0.0025(9) 0.0065(8) 0.0009(9)
C6 0.0323(12) 0.0290(12) 0.0428(14) 0.0022(10) 0.0004(10) 0.0005(10)
C7 0.0445(14) 0.0330(13) 0.0356(13) 0.0001(10) 0.0110(10) 0.0091(11)
C8 0.0297(11) 0.0202(10) 0.0253(11) -0.0008(9) 0.0074(9) 0.0001(9)
C9 0.0272(11) 0.0184(10) 0.0248(11) 0.0003(8) 0.0055(9) -0.0001(9)
C10 0.0272(11) 0.0187(10) 0.0279(11) -0.0025(9) 0.0036(9) 0.0000(9)
C11 0.0299(12) 0.0265(12) 0.0308(12) -0.0015(9) 0.0051(9) -0.0021(9)
C12 0.0370(13) 0.0347(13) 0.0413(14) -0.0032(11) 0.0188(11) -0.0028(11)
C13 0.0261(12) 0.0325(13) 0.0573(16) -0.0049(12) 0.0105(11) 0.0006(10)
C14 0.0317(13) 0.0301(13) 0.0434(14) -0.0008(10) 0.0009(10) 0.0034(10)
C15 0.0292(12) 0.0278(12) 0.0304(12) -0.0018(9) 0.0048(9) -0.0015(10)
C16 0.0246(11) 0.0279(12) 0.0254(11) 0.0023(9) 0.0026(8) 0.0039(9)
C17 0.0337(12) 0.0389(13) 0.0322(13) 0.0061(10) 0.0063(10) 0.0034(11)
C18 0.0466(15) 0.0558(16) 0.0357(14) 0.0138(13) 0.0182(11) 0.0120(13)
C19 0.0653(17) 0.0544(17) 0.0283(14) 0.0028(12) 0.0158(12) 0.0259(14)
C20 0.0609(16) 0.0442(15) 0.0305(13) -0.0078(11) 0.0050(11) 0.0100(13)
C21 0.0359(13) 0.0353(13) 0.0323(13) -0.0039(10) 0.0055(10) 0.0018(10)
C22 0.0206(10) 0.0220(11) 0.0290(12) -0.0017(9) 0.0016(8) -0.0019(9)
C23 0.0301(12) 0.0254(12) 0.0332(12) -0.0014(10) -0.0009(9) -0.0001(10)
C24 0.0328(13) 0.0260(13) 0.0558(17) -0.0055(11) -0.0009(11) 0.0058(10)
C25 0.0300(13) 0.0361(15) 0.0649(18) -0.0226(13) 0.0086(11) 0.0009(11)
C26 0.0352(13) 0.0478(15) 0.0440(14) -0.0187(12) 0.0126(11) -0.0067(12)
C27 0.0321(12) 0.0304(12) 0.0324(13) -0.0035(10) 0.0063(9) -0.0027(10)
C28 0.0221(11) 0.0256(11) 0.0301(12) -0.0024(9) 0.0057(8) 0.0012(9)
C29 0.0315(12) 0.0298(12) 0.0403(13) -0.0009(10) 0.0060(10) -0.0024(10)
C30 0.0334(13) 0.0319(13) 0.0569(16) -0.0076(12) 0.0055(11) -0.0083(11)
C31 0.0335(13) 0.0511(16) 0.0446(15) -0.0158(13) -0.0004(11) -0.0071(12)
C32 0.0308(12) 0.0460(15) 0.0324(13) 0.0001(11) -0.0012(10) 0.0028(11)
C33 0.0255(11) 0.0314(12) 0.0313(12) -0.0015(10) 0.0035(9) 0.0001(9)
C34 0.0260(11) 0.0255(11) 0.0277(11) -0.0020(9) 0.0043(8) -0.0027(9)
C35 0.0254(11) 0.0258(12) 0.0297(12) 0.0011(9) 0.0042(9) 0.0015(9)
C36 0.0267(11) 0.0265(12) 0.0307(12) -0.0061(9) 0.0042(9) 0.0011(9)
C37 0.0315(13) 0.0313(13) 0.0418(14) -0.0041(10) 0.0091(10) -0.0041(10)
C38 0.0262(12) 0.0476(16) 0.0493(15) -0.0118(12) 0.0074(10) -0.0031(11)
C39 0.0306(13) 0.0465(15) 0.0456(15) -0.0086(12) 0.0022(10) 0.0117(12)
C40 0.0369(14) 0.0312(13) 0.0507(15) 0.0005(11) 0.0061(11) 0.0088(11)
C41 0.0291(12) 0.0284(12) 0.0468(14) -0.0024(10) 0.0076(10) 0.0043(10)
C42 0.0238(11) 0.0207(11) 0.0537(15) 0.0071(11) 0.0004(10) 0.0011(9)
C43 0.0407(15) 0.0290(13) 0.0750(19) -0.0080(13) -0.0127(13) 0.0046(12)
C44 0.057(2) 0.0279(16) 0.128(3) -0.0068(17) -0.039(2) 0.0012(15)
C45 0.0394(19) 0.0284(17) 0.191(5) 0.041(2) -0.036(2) -0.0091(15)
C46 0.0314(16) 0.063(2) 0.149(4) 0.065(2) 0.0104(19) 0.0042(16)
C47 0.0306(13) 0.0449(16) 0.0796(19) 0.0291(14) 0.0108(13) 0.0036(12)

loop_
_atom_type_symbol
_atom_type_description
_atom_type_scat_dispersion_real
_atom_type_scat_dispersion_imag
_atom_type_scat_source
C C 0.0033 0.0016 'International Tables Vol C Tables 4.2.6.8 and 6.1.1.4'
H H 0.0000 0.0000 'International Tables Vol C Tables 4.2.6.8 and 6.1.1.4'
Si Si 0.0817 0.0704 'International Tables Vol C Tables 4.2.6.8 and 6.1.1.4'

loop_
_geom_angle_atom_site_label_1
_geom_angle_atom_site_label_2
_geom_angle_atom_site_label_3
_geom_angle
C6 Si1 C7 110.02(10)
C6 Si1 C2 106.57(9)
C7 Si1 C2 119.08(9)
C6 Si1 C5 120.98(9)
C7 Si1 C5 107.88(9)
C2 Si1 C5 91.97(8)
C3 C2 C8 120.77(17)
C3 C2 Si1 107.69(13)
C8 C2 Si1 126.49(14)
C2 C3 C22 122.01(17)
C2 C3 C4 116.14(17)
C22 C3 C4 121.58(16)
C5 C4 C28 124.45(17)
C5 C4 C3 116.55(17)
C28 C4 C3 118.95(17)
C4 C5 C34 121.34(18)
C4 C5 Si1 107.12(14)
C34 C5 Si1 129.45(15)
Si1 C6 H6A 109.4
Si1 C6 H6B 109.2
H6A C6 H6B 109.5
Si1 C6 H6C 109.8
H6A C6 H6C 109.5
H6B C6 H6C 109.5
Si1 C7 H7A 109.5
Si1 C7 H7B 109.5
H7A C7 H7B 109.5
Si1 C7 H7C 109.4
H7A C7 H7C 109.5
H7B C7 H7C 109.5
C9 C8 C2 130.33(18)
C9 C8 H8 114.9
C2 C8 H8 114.8
C8 C9 C16 122.87(17)
C8 C9 C10 119.45(17)
C16 C9 C10 117.66(16)
C15 C10 C11 117.84(18)
C15 C10 C9 121.45(18)
C11 C10 C9 120.69(17)
C12 C11 C10 121.05(19)
C12 C11 H11 120.0
C10 C11 H11 118.9
C11 C12 C13 120.3(2)
C11 C12 H12 120.0
C13 C12 H12 119.7
C14 C13 C12 119.8(2)
C14 C13 H13 119.9
C12 C13 H13 120.3
C13 C14 C15 120.0(2)
C13 C14 H14 120.0
C15 C14 H14 119.9
C14 C15 C10 120.93(19)
C14 C15 H15 119.9
C10 C15 H15 119.2
C17 C16 C21 118.29(19)
C17 C16 C9 120.71(18)
C21 C16 C9 120.98(18)
C18 C17 C16 120.4(2)
C18 C17 H17 120.1
C16 C17 H17 119.4
C19 C18 C17 120.3(2)
C19 C18 H18 119.6
C17 C18 H18 120.0
C18 C19 C20 120.0(2)
C18 C19 H19 120.0
C20 C19 H19 120.0
C19 C20 C21 120.2(2)
C19 C20 H20 120.1
C21 C20 H20 119.7
C20 C21 C16 120.8(2)
C20 C21 H21 120.2
C16 C21 H21 119.1
C23 C22 C27 118.13(18)
C23 C22 C3 120.82(18)
C27 C22 C3 120.97(18)
C22 C23 C24 121.0(2)
C22 C23 H23 119.1
C24 C23 H23 119.9
C25 C24 C23 120.1(2)
C25 C24 H24 119.8
C23 C24 H24 120.1
C24 C25 C26 120.0(2)
C24 C25 H25 119.9
C26 C25 H25 120.1
C25 C26 C27 120.3(2)
C25 C26 H26 119.4
C27 C26 H26 120.3
C26 C27 C22 120.5(2)
C26 C27 H27 120.0
C22 C27 H27 119.5
C33 C28 C29 118.21(19)
C33 C28 C4 120.19(18)
C29 C28 C4 121.50(18)
C30 C29 C28 120.5(2)
C30 C29 H29 120.4
C28 C29 H29 119.1
C31 C30 C29 120.2(2)
C31 C30 H30 119.7
C29 C30 H30 120.1
C32 C31 C30 120.2(2)
C32 C31 H31 120.0
C30 C31 H31 119.9
C31 C32 C33 119.7(2)
C31 C32 H32 120.0
C33 C32 H32 120.3
C32 C33 C28 121.2(2)
C32 C33 H33 119.9
C28 C33 H33 118.9
C35 C34 C5 128.18(19)
C35 C34 H34 116.0
C5 C34 H34 115.9
C34 C35 C36 121.65(18)
C34 C35 C42 123.27(18)
C36 C35 C42 114.76(17)
C37 C36 C41 117.50(19)
C37 C36 C35 122.21(19)
C41 C36 C35 120.28(18)
C38 C37 C36 120.9(2)
C38 C37 H37 120.0
C36 C37 H37 119.1
C39 C38 C37 120.2(2)
C39 C38 H38 120.0
C37 C38 H38 119.7
C40 C39 C38 119.7(2)
C40 C39 H39 120.7
C38 C39 H39 119.7
C39 C40 C41 120.4(2)
C39 C40 H40 120.0
C41 C40 H40 119.6
C40 C41 C36 121.3(2)
C40 C41 H41 120.2
C36 C41 H41 118.5
C47 C42 C43 118.9(2)
C47 C42 C35 120.3(2)
C43 C42 C35 120.5(2)
C44 C43 C42 120.6(3)
C44 C43 H43 120.5
C42 C43 H43 118.9
C45 C44 C43 119.7(3)
C45 C44 H44 119.4
C43 C44 H44 120.9
C44 C45 C46 120.9(3)
C44 C45 H45 119.9
C46 C45 H45 119.1
C45 C46 C47 119.4(3)
C45 C46 H46 119.7
C47 C46 H46 120.9
C42 C47 C46 120.4(3)
C42 C47 H47 119.0
C46 C47 H47 120.6

loop_
_geom_bond_atom_site_label_1
_geom_bond_atom_site_label_2
_geom_bond_distance
Si1 C6 1.853(2)
Si1 C7 1.856(2)
Si1 C2 1.884(2)
Si1 C5 1.888(2)
C2 C3 1.370(3)
C2 C8 1.462(3)
C3 C22 1.484(3)
C3 C4 1.490(3)
C4 C5 1.373(3)
C4 C28 1.487(3)
C5 C34 1.461(3)
C6 H6A 0.9600
C6 H6B 0.9600
C6 H6C 0.9600
C7 H7A 0.9600
C7 H7B 0.9599
C7 H7C 0.9600
C8 C9 1.354(3)
C8 H8 0.9599
C9 C16 1.483(3)
C9 C10 1.485(3)
C10 C15 1.396(3)
C10 C11 1.400(3)
C11 C12 1.377(3)
C11 H11 0.9600
C12 C13 1.385(3)
C12 H12 0.9600
C13 C14 1.380(3)
C13 H13 0.9600
C14 C15 1.390(3)
C14 H14 0.9601
C15 H15 0.9600
C16 C17 1.393(3)
C16 C21 1.393(3)
C17 C18 1.387(3)
C17 H17 0.9600
C18 C19 1.375(3)
C18 H18 0.9600
C19 C20 1.373(3)
C19 H19 0.9600
C20 C21 1.384(3)
C20 H20 0.9600
C21 H21 0.9600
C22 C23 1.388(3)
C22 C27 1.400(3)
C23 C24 1.388(3)
C23 H23 0.9599
C24 C25 1.373(3)
C24 H24 0.9601
C25 C26 1.378(3)
C25 H25 0.9600
C26 C27 1.385(3)
C26 H26 0.9599
C27 H27 0.9600
C28 C33 1.393(3)
C28 C29 1.397(3)
C29 C30 1.386(3)
C29 H29 0.9599
C30 C31 1.382(3)
C30 H30 0.9600
C31 C32 1.378(3)
C31 H31 0.9600
C32 C33 1.388(3)
C32 H32 0.9600
C33 H33 0.9600
C34 C35 1.351(3)
C34 H34 0.9600
C35 C36 1.485(3)
C35 C42 1.489(3)
C36 C37 1.395(3)
C36 C41 1.399(3)
C37 C38 1.393(3)
C37 H37 0.9600
C38 C39 1.380(3)
C38 H38 0.9600
C39 C40 1.375(3)
C39 H39 0.9599
C40 C41 1.381(3)
C40 H40 0.9601
C41 H41 0.9601
C42 C47 1.377(3)
C42 C43 1.400(3)
C43 C44 1.375(4)
C43 H43 0.9601
C44 C45 1.370(5)
C44 H44 0.9600
C45 C46 1.380(5)
C45 H45 0.9600
C46 C47 1.394(4)
C46 H46 0.9600
C47 H47 0.9600

loop_
_geom_torsion_atom_site_label_1
_geom_torsion_atom_site_label_2
_geom_torsion_atom_site_label_3
_geom_torsion_atom_site_label_4
_geom_torsion
C6 Si1 C2 C3 123.48(14)
C7 Si1 C2 C3 -111.48(15)
C5 Si1 C2 C3 0.28(14)
C6 Si1 C2 C8 -31.17(19)
C7 Si1 C2 C8 93.87(19)
C5 Si1 C2 C8 -154.38(17)
C8 C2 C3 C22 -13.8(3)
Si1 C2 C3 C22 -170.20(15)
C8 C2 C3 C4 160.28(17)
Si1 C2 C3 C4 3.9(2)
C2 C3 C4 C5 -8.2(3)
C22 C3 C4 C5 165.97(18)
C2 C3 C4 C28 174.47(17)
C22 C3 C4 C28 -11.4(3)
C28 C4 C5 C34 -10.2(3)
C3 C4 C5 C34 172.63(17)
C28 C4 C5 Si1 -175.18(15)
C3 C4 C5 Si1 7.6(2)
C6 Si1 C5 C4 -115.17(15)
C7 Si1 C5 C4 117.00(15)
C2 Si1 C5 C4 -4.47(14)
C6 Si1 C5 C34 81.4(2)
C7 Si1 C5 C34 -46.4(2)
C2 Si1 C5 C34 -167.86(18)
C3 C2 C8 C9 167.7(2)
Si1 C2 C8 C9 -40.6(3)
C2 C8 C9 C16 -16.9(3)
C2 C8 C9 C10 164.83(19)
C8 C9 C10 C15 139.1(2)
C16 C9 C10 C15 -39.2(3)
C8 C9 C10 C11 -39.3(3)
C16 C9 C10 C11 142.29(19)
C15 C10 C11 C12 -2.1(3)
C9 C10 C11 C12 176.47(18)
C10 C11 C12 C13 0.4(3)
C11 C12 C13 C14 1.1(3)
C12 C13 C14 C15 -0.8(3)
C13 C14 C15 C10 -0.9(3)
C11 C10 C15 C14 2.3(3)
C9 C10 C15 C14 -176.20(19)
C8 C9 C16 C17 -44.7(3)
C10 C9 C16 C17 133.7(2)
C8 C9 C16 C21 137.0(2)
C10 C9 C16 C21 -44.7(3)
C21 C16 C17 C18 -0.1(3)
C9 C16 C17 C18 -178.57(19)
C16 C17 C18 C19 -0.9(3)
C17 C18 C19 C20 1.0(3)
C18 C19 C20 C21 0.0(4)
C19 C20 C21 C16 -1.0(3)
C17 C16 C21 C20 1.1(3)
C9 C16 C21 C20 179.48(19)
C2 C3 C22 C23 -54.3(3)
C4 C3 C22 C23 131.9(2)
C2 C3 C22 C27 122.3(2)
C4 C3 C22 C27 -51.5(3)
C27 C22 C23 C24 -1.1(3)
C3 C22 C23 C24 175.64(18)
C22 C23 C24 C25 -0.5(3)
C23 C24 C25 C26 1.3(3)
C24 C25 C26 C27 -0.6(3)
C25 C26 C27 C22 -1.0(3)
C23 C22 C27 C26 1.8(3)
C3 C22 C27 C26 -174.88(18)
C5 C4 C28 C33 -50.6(3)
C3 C4 C28 C33 126.5(2)
C5 C4 C28 C29 133.1(2)
C3 C4 C28 C29 -49.8(3)
C33 C28 C29 C30 -0.6(3)
C4 C28 C29 C30 175.72(19)
C28 C29 C30 C31 -1.0(3)
C29 C30 C31 C32 2.0(3)
C30 C31 C32 C33 -1.2(3)
C31 C32 C33 C28 -0.4(3)
C29 C28 C33 C32 1.3(3)
C4 C28 C33 C32 -175.06(18)
C4 C5 C34 C35 162.5(2)
Si1 C5 C34 C35 -36.1(3)
C5 C34 C35 C36 177.61(19)
C5 C34 C35 C42 -9.3(3)
C34 C35 C36 C37 -35.4(3)
C42 C35 C36 C37 150.9(2)
C34 C35 C36 C41 143.9(2)
C42 C35 C36 C41 -29.8(3)
C41 C36 C37 C38 -1.5(3)
C35 C36 C37 C38 177.85(19)
C36 C37 C38 C39 0.1(3)
C37 C38 C39 C40 0.7(3)
C38 C39 C40 C41 -0.2(3)
C39 C40 C41 C36 -1.2(3)
C37 C36 C41 C40 2.0(3)
C35 C36 C41 C40 -177.30(19)
C34 C35 C42 C47 -67.7(3)
C36 C35 C42 C47 105.8(2)
C34 C35 C42 C43 118.8(2)
C36 C35 C42 C43 -67.7(3)
C47 C42 C43 C44 1.9(3)
C35 C42 C43 C44 175.5(2)
C42 C43 C44 C45 -2.2(4)
C43 C44 C45 C46 1.2(4)
C44 C45 C46 C47 0.1(4)
C43 C42 C47 C46 -0.6(3)
C35 C42 C47 C46 -174.2(2)
C45 C46 C47 C42 -0.4(4)

loop_
_cod_related_entry_id
_cod_related_entry_database
_cod_related_entry_code
1 ChemSpider 30660041
